data_7036517
loop_
_publ_author_name
'Manrique, Ester'
'Poater, Albert'
'Fontrodona, Xavier'
'Sol\`a, Miquel'
'Rodr\'iguez, Montserrat'
'Romero, Isabel'

_publ_section_title
;
 Reusable manganese compounds containing pyrazole-based ligands for olefin
 epoxidation reactions.
;
_journal_issue 40
_journal_name_full 'Dalton transactions (Cambridge, England : 2003)'
_journal_page_first 17529
_journal_page_last 17543
_journal_paper_doi 10.1039/c5dt02787j
_journal_volume 44
_journal_year 2015
_chemical_formula_moiety 'C16 H14 Mn N8 O6, C4 H10 O'
_chemical_formula_sum 'C20 H24 Mn N8 O7'
_chemical_formula_weight 543.41
_chemical_name_systematic
;
 ?
;
_space_group_crystal_system monoclinic
_space_group_IT_number 14
_space_group_name_Hall '-P 2yn'
_space_group_name_H-M_alt 'P 1 21/n 1'
_symmetry_space_group_name_Hall '-P 2yn'
_symmetry_space_group_name_H-M 'P 1 21/n 1'
_atom_sites_solution_hydrogens mixed
_audit_creation_method SHELXL-2013
_audit_update_record
;
2014-10-31 deposited with the CCDC.
2015-09-11 downloaded from the CCDC.
;
_cell_angle_alpha 90
_cell_angle_beta 95.143(2)
_cell_angle_gamma 90
_cell_formula_units_Z 4
_cell_length_a 12.7494(16)
_cell_length_b 11.6886(15)
_cell_length_c 15.753(2)
_cell_measurement_reflns_used 4182
_cell_measurement_temperature 100(2)
_cell_measurement_theta_max 28.35
_cell_measurement_theta_min 2.37
_cell_volume 2338.1(5)
_computing_cell_refinement 'Bruker SMART'
_computing_data_collection 'Bruker SMART'
_computing_data_reduction 'Bruker SAINT'
_computing_molecular_graphics 'Bruker SHELXTL'
_computing_publication_material 'Bruker SHELXTL'
_computing_structure_refinement 'SHELXL-2013 (Sheldrick, 2013)'
_computing_structure_solution 'Bruker SHELXTL'
_diffrn_ambient_temperature 100(2)
_diffrn_measured_fraction_theta_full 0.998
_diffrn_measured_fraction_theta_max 0.983
_diffrn_measurement_device_type 'CCD area detector'
_diffrn_measurement_method 'phi and omega scans'
_diffrn_radiation_monochromator graphite
_diffrn_radiation_source 'fine-focus sealed tube'
_diffrn_radiation_type MoK\a
_diffrn_radiation_wavelength 0.71073
_diffrn_reflns_av_R_equivalents 0.0469
_diffrn_reflns_av_unetI/netI 0.0347
_diffrn_reflns_laue_measured_fraction_full 0.998
_diffrn_reflns_laue_measured_fraction_max 0.983
_diffrn_reflns_limit_h_max 17
_diffrn_reflns_limit_h_min -17
_diffrn_reflns_limit_k_max 15
_diffrn_reflns_limit_k_min -15
_diffrn_reflns_limit_l_max 20
_diffrn_reflns_limit_l_min -20
_diffrn_reflns_number 35946
_diffrn_reflns_point_group_measured_fraction_full 0.998
_diffrn_reflns_point_group_measured_fraction_max 0.983
_diffrn_reflns_theta_full 25.242
_diffrn_reflns_theta_max 28.461
_diffrn_reflns_theta_min 2.152
_exptl_absorpt_coefficient_mu 0.624
_exptl_absorpt_correction_T_max 1.0
_exptl_absorpt_correction_T_min 0.855514
_exptl_absorpt_correction_type empirical
_exptl_absorpt_process_details 'sadabs v2.10 bruker 2001'
_exptl_crystal_colour colorless
_exptl_crystal_density_diffrn 1.544
_exptl_crystal_description block
_exptl_crystal_F_000 1124
_exptl_crystal_size_max 0.15
_exptl_crystal_size_mid 0.15
_exptl_crystal_size_min 0.12
_platon_squeeze_details
;
 A considerable amount of electron density attibutable to an ethyl ether
 disordered solvent molecule per assymetric unit was removed with the SQUEEZE
 option of PLATON (Spek, A. L. (2011). PLATON, A Multipurpose Crystallographic
 Tool, Utrecht University, Utrecht, THe Netherlands.)
 Those solvent molecules are, however, included in the reported chemical formula
 and derived values (e.g. formula weight, F(000), etc).
;
_refine_diff_density_max 1.033
_refine_diff_density_min -0.464
_refine_diff_density_rms 0.093
_refine_ls_extinction_method none
_refine_ls_goodness_of_fit_ref 1.093
_refine_ls_hydrogen_treatment mixed
_refine_ls_matrix_type full
_refine_ls_number_parameters 289
_refine_ls_number_reflns 5798
_refine_ls_number_restraints 0
_refine_ls_restrained_S_all 1.093
_refine_ls_R_factor_all 0.0646
_refine_ls_R_factor_gt 0.0544
_refine_ls_shift/su_max 0.000
_refine_ls_shift/su_mean 0.000
_refine_ls_structure_factor_coef Fsqd
_refine_ls_weighting_details 'w=1/[\s^2^(Fo^2^)+(0.0620P)^2^+3.8650P] where P=(Fo^2^+2Fc^2^)/3'
_refine_ls_weighting_scheme calc
_refine_ls_wR_factor_gt 0.1391
_refine_ls_wR_factor_ref 0.1441
_reflns_Friedel_coverage 0.000
_reflns_number_gt 4920
_reflns_number_total 5798
_reflns_threshold_expression 'I > 2\s(I)'
_cod_data_source_file c5dt02787j2.cif
_cod_data_source_block e_c07
_cod_depositor_comments 'Adding full bibliography for 7036512--7036517.cif.'
_cod_database_code 7036517
_shelx_space_group_comment
;
The symmetry employed for this shelxl refinement is uniquely defined
by the following loop, which should always be used as a source of
symmetry information in preference to the above space-group names.
They are only intended as comments.
;
_shelxl_version_number 2013-3

loop_
_space_group_symop_operation_xyz
'x, y, z'
'-x+1/2, y+1/2, -z+1/2'
'-x, -y, -z'
'x-1/2, -y-1/2, z-1/2'

loop_
_atom_site_label
_atom_site_type_symbol
_atom_site_fract_x
_atom_site_fract_y
_atom_site_fract_z
_atom_site_U_iso_or_equiv
_atom_site_adp_type
_atom_site_occupancy
_atom_site_site_symmetry_order
_atom_site_calc_flag
_atom_site_refinement_flags_posn
_atom_site_refinement_flags_adp
Mn1 Mn 0.11834(3) 0.10079(3) 0.24507(2) 0.01492(12) Uani 1 1 d . .
O1 O 0.25522(15) -0.01509(16) 0.27358(12) 0.0204(4) Uani 1 1 d . .
N1 N -0.01097(17) 0.15378(19) 0.14443(14) 0.0177(4) Uani 1 1 d . .
C1 C -0.0408(2) 0.2625(2) 0.12915(17) 0.0218(5) Uani 1 1 d . .
H1A H -0.0046 0.3217 0.1611 0.026 Uiso 1 1 calc R U
O2 O 0.26932(18) 0.09632(17) 0.38336(13) 0.0290(5) Uani 1 1 d . .
N3 N 0.08291(19) -0.17131(19) 0.17431(15) 0.0192(4) Uani 1 1 d . .
H3 H 0.138(3) -0.199(3) 0.204(2) 0.028(9) Uiso 1 1 d . .
C2 C -0.1222(2) 0.2924(2) 0.06886(18) 0.0243(6) Uani 1 1 d . .
H2A H -0.1397 0.3705 0.0585 0.029 Uiso 1 1 calc R U
O3 O 0.4013(2) -0.0090(2) 0.3555(2) 0.0533(8) Uani 1 1 d . .
N2 N 0.06266(17) -0.05797(19) 0.17103(14) 0.0174(4) Uani 1 1 d . .
C3 C -0.1775(2) 0.2062(2) 0.02402(18) 0.0242(6) Uani 1 1 d . .
H3A H -0.2348 0.2241 -0.0166 0.029 Uiso 1 1 calc R U
N4 N 0.00364(17) 0.04500(19) 0.34275(14) 0.0182(4) Uani 1 1 d . .
O4 O 0.25014(15) 0.21800(16) 0.21609(12) 0.0191(4) Uani 1 1 d . .
C4 C -0.1478(2) 0.0932(2) 0.03963(17) 0.0209(5) Uani 1 1 d . .
H4A H -0.1848 0.0324 0.0102 0.025 Uiso 1 1 calc R U
N6 N 0.12287(18) 0.3627(2) 0.33704(15) 0.0201(5) Uani 1 1 d . .
H6 H 0.164(3) 0.394(3) 0.299(2) 0.025(9) Uiso 1 1 d . .
O5 O 0.37020(18) 0.2252(2) 0.12637(14) 0.0366(6) Uani 1 1 d . .
C5 C -0.0630(2) 0.0705(2) 0.09892(15) 0.0161(5) Uani 1 1 d . .
O6 O 0.23128(17) 0.11978(18) 0.09901(14) 0.0298(5) Uani 1 1 d . .
N5 N 0.08515(17) 0.25584(18) 0.32638(14) 0.0173(4) Uani 1 1 d . .
C6 C -0.0227(2) -0.0461(2) 0.11608(15) 0.0168(5) Uani 1 1 d . .
N7 N 0.31023(18) 0.0242(2) 0.33958(14) 0.0210(5) Uani 1 1 d . .
C7 C -0.0575(2) -0.1527(2) 0.08415(18) 0.0230(6) Uani 1 1 d . .
H7A H -0.1161 -0.1678 0.0441 0.028 Uiso 1 1 calc R U
N8 N 0.28504(18) 0.18791(19) 0.14504(14) 0.0188(4) Uani 1 1 d . .
C8 C 0.0116(2) -0.2305(2) 0.12323(18) 0.0236(6) Uani 1 1 d . .
H8A H 0.0096 -0.3111 0.1157 0.028 Uiso 1 1 calc R U
C9 C -0.0426(2) -0.0576(2) 0.34527(17) 0.0218(5) Uani 1 1 d . .
H9A H -0.0238 -0.1151 0.3067 0.026 Uiso 1 1 calc R U
C10 C -0.1168(2) -0.0840(3) 0.40175(19) 0.0273(6) Uani 1 1 d . .
H10A H -0.1480 -0.1578 0.4018 0.033 Uiso 1 1 calc R U
C11 C -0.1443(2) -0.0009(3) 0.45766(18) 0.0287(6) Uani 1 1 d . .
H11A H -0.1945 -0.0170 0.4970 0.034 Uiso 1 1 calc R U
C12 C -0.0983(2) 0.1060(3) 0.45611(18) 0.0255(6) Uani 1 1 d . .
H12A H -0.1167 0.1645 0.4939 0.031 Uiso 1 1 calc R U
C13 C -0.0246(2) 0.1261(2) 0.39807(17) 0.0198(5) Uani 1 1 d . .
C14 C 0.0283(2) 0.2372(2) 0.39240(17) 0.0198(5) Uani 1 1 d . .
C15 C 0.0295(2) 0.3335(3) 0.44569(18) 0.0259(6) Uani 1 1 d . .
H15A H -0.0044 0.3424 0.4966 0.031 Uiso 1 1 calc R U
C16 C 0.0908(2) 0.4122(3) 0.40770(19) 0.0259(6) Uani 1 1 d . .
H16A H 0.1075 0.4874 0.4276 0.031 Uiso 1 1 calc R U

loop_
_atom_site_aniso_label
_atom_site_aniso_U_11
_atom_site_aniso_U_22
_atom_site_aniso_U_33
_atom_site_aniso_U_23
_atom_site_aniso_U_13
_atom_site_aniso_U_12
Mn1 0.01579(19) 0.0140(2) 0.01479(19) -0.00004(14) 0.00061(14) -0.00070(14)
O1 0.0244(9) 0.0155(9) 0.0200(9) -0.0024(7) -0.0050(8) -0.0019(7)
N1 0.0187(10) 0.0166(11) 0.0178(10) 0.0000(8) 0.0009(8) 0.0008(8)
C1 0.0263(13) 0.0180(13) 0.0209(13) -0.0023(10) 0.0022(11) 0.0011(10)
O2 0.0444(13) 0.0209(10) 0.0226(10) -0.0036(8) 0.0084(9) 0.0013(9)
N3 0.0239(11) 0.0138(10) 0.0196(11) 0.0014(8) 0.0003(9) 0.0020(8)
C2 0.0297(14) 0.0191(13) 0.0234(13) 0.0007(10) -0.0008(11) 0.0043(11)
O3 0.0378(14) 0.0398(15) 0.075(2) -0.0212(14) -0.0328(13) 0.0190(11)
N2 0.0199(10) 0.0154(10) 0.0166(10) 0.0007(8) 0.0001(8) 0.0004(8)
C3 0.0245(13) 0.0253(14) 0.0218(13) 0.0028(11) -0.0038(11) 0.0069(11)
N4 0.0189(10) 0.0196(11) 0.0160(10) 0.0036(8) 0.0011(8) -0.0013(8)
O4 0.0221(9) 0.0164(9) 0.0195(9) -0.0039(7) 0.0064(7) -0.0021(7)
C4 0.0211(12) 0.0226(13) 0.0183(12) -0.0015(10) -0.0016(10) 0.0011(10)
N6 0.0229(11) 0.0169(11) 0.0207(11) 0.0000(9) 0.0040(9) -0.0025(9)
O5 0.0354(12) 0.0451(14) 0.0320(12) -0.0043(10) 0.0173(10) -0.0155(10)
C5 0.0182(11) 0.0173(12) 0.0130(11) 0.0003(9) 0.0025(9) 0.0009(9)
O6 0.0328(11) 0.0278(11) 0.0268(11) -0.0103(9) -0.0078(9) -0.0006(9)
N5 0.0182(10) 0.0155(10) 0.0179(10) -0.0004(8) 0.0009(8) 0.0000(8)
C6 0.0178(11) 0.0193(13) 0.0132(11) 0.0004(9) 0.0014(9) -0.0001(9)
N7 0.0246(11) 0.0168(11) 0.0204(11) -0.0008(9) -0.0043(9) 0.0027(9)
C7 0.0251(13) 0.0198(13) 0.0232(13) -0.0008(10) -0.0022(11) -0.0007(10)
N8 0.0245(11) 0.0160(10) 0.0159(10) 0.0018(8) 0.0023(9) 0.0000(8)
C8 0.0291(14) 0.0199(13) 0.0216(13) -0.0018(10) 0.0006(11) 0.0000(11)
C9 0.0229(13) 0.0208(13) 0.0211(13) 0.0032(10) -0.0015(10) -0.0021(10)
C10 0.0284(14) 0.0277(15) 0.0255(14) 0.0071(12) 0.0012(12) -0.0106(12)
C11 0.0246(14) 0.0399(18) 0.0220(14) 0.0078(12) 0.0041(11) -0.0068(12)
C12 0.0234(13) 0.0335(16) 0.0200(13) -0.0003(11) 0.0038(11) 0.0004(12)
C13 0.0176(12) 0.0247(14) 0.0167(12) 0.0017(10) 0.0000(10) -0.0015(10)
C14 0.0204(12) 0.0216(13) 0.0175(12) -0.0016(10) 0.0016(10) 0.0003(10)
C15 0.0294(14) 0.0260(15) 0.0231(13) -0.0037(11) 0.0067(12) 0.0022(11)
C16 0.0310(15) 0.0211(14) 0.0255(14) -0.0046(11) 0.0029(12) 0.0015(11)

loop_
_atom_type_symbol
_atom_type_description
_atom_type_scat_dispersion_real
_atom_type_scat_dispersion_imag
_atom_type_scat_source
C C 0.0033 0.0016 'International Tables Vol C Tables 4.2.6.8 and 6.1.1.4'
H H 0.0000 0.0000 'International Tables Vol C Tables 4.2.6.8 and 6.1.1.4'
N N 0.0061 0.0033 'International Tables Vol C Tables 4.2.6.8 and 6.1.1.4'
O O 0.0106 0.0060 'International Tables Vol C Tables 4.2.6.8 and 6.1.1.4'
Mn Mn 0.3368 0.7283 'International Tables Vol C Tables 4.2.6.8 and 6.1.1.4'

loop_
_geom_angle_atom_site_label_1
_geom_angle_atom_site_label_2
_geom_angle_atom_site_label_3
_geom_angle
O1 Mn1 O4 79.90(7)
O1 Mn1 N1 144.66(7)
O4 Mn1 N1 101.62(8)
O1 Mn1 N2 79.02(7)
O4 Mn1 N2 126.79(7)
N1 Mn1 N2 71.95(8)
O1 Mn1 N5 123.55(7)
O4 Mn1 N5 79.01(7)
N1 Mn1 N5 90.90(8)
N2 Mn1 N5 150.74(8)
O1 Mn1 N4 103.05(8)
O4 Mn1 N4 146.86(7)
N1 Mn1 N4 94.52(8)
N2 Mn1 N4 85.65(8)
N5 Mn1 N4 71.93(8)
N7 O1 Mn1 107.87(15)
C1 N1 C5 118.0(2)
C1 N1 Mn1 124.09(18)
C5 N1 Mn1 117.83(17)
N1 C1 C2 123.0(3)
N1 C1 H1A 118.5
C2 C1 H1A 118.5
C8 N3 N2 111.3(2)
C8 N3 H3 127(2)
N2 N3 H3 122(2)
C3 C2 C1 118.7(3)
C3 C2 H2A 120.6
C1 C2 H2A 120.6
C6 N2 N3 105.6(2)
C6 N2 Mn1 116.56(17)
N3 N2 Mn1 137.08(17)
C2 C3 C4 118.8(3)
C2 C3 H3A 120.6
C4 C3 H3A 120.6
C9 N4 C13 117.7(2)
C9 N4 Mn1 125.40(18)
C13 N4 Mn1 116.76(17)
N8 O4 Mn1 109.43(14)
C5 C4 C3 118.9(3)
C5 C4 H4A 120.5
C3 C4 H4A 120.5
N5 N6 C16 111.7(2)
N5 N6 H6 120(2)
C16 N6 H6 128(2)
N1 C5 C4 122.4(2)
N1 C5 C6 115.1(2)
C4 C5 C6 122.5(2)
C14 N5 N6 105.5(2)
C14 N5 Mn1 116.63(17)
N6 N5 Mn1 136.60(17)
N2 C6 C7 110.7(2)
N2 C6 C5 117.7(2)
C7 C6 C5 131.5(2)
O3 N7 O2 122.7(2)
O3 N7 O1 119.3(2)
O2 N7 O1 118.0(2)
C8 C7 C6 105.0(2)
C8 C7 H7A 127.5
C6 C7 H7A 127.5
O5 N8 O6 122.7(2)
O5 N8 O4 119.4(2)
O6 N8 O4 117.8(2)
N3 C8 C7 107.4(2)
N3 C8 H8A 126.3
C7 C8 H8A 126.3
N4 C9 C10 122.9(3)
N4 C9 H9A 118.5
C10 C9 H9A 118.5
C11 C10 C9 118.7(3)
C11 C10 H10A 120.7
C9 C10 H10A 120.7
C10 C11 C12 119.6(3)
C10 C11 H11A 120.2
C12 C11 H11A 120.2
C11 C12 C13 118.5(3)
C11 C12 H12A 120.7
C13 C12 H12A 120.7
N4 C13 C12 122.6(3)
N4 C13 C14 115.4(2)
C12 C13 C14 122.0(3)
N5 C14 C15 110.9(2)
N5 C14 C13 118.3(2)
C15 C14 C13 130.8(3)
C16 C15 C14 104.6(2)
C16 C15 H15A 127.7
C14 C15 H15A 127.7
N6 C16 C15 107.3(3)
N6 C16 H16A 126.4
C15 C16 H16A 126.4

loop_
_geom_bond_atom_site_label_1
_geom_bond_atom_site_label_2
_geom_bond_distance
Mn1 O1 2.2230(19)
Mn1 O4 2.2465(18)
Mn1 N1 2.269(2)
Mn1 N2 2.272(2)
Mn1 N5 2.281(2)
Mn1 N4 2.310(2)
O1 N7 1.286(3)
N1 C1 1.342(3)
N1 C5 1.348(3)
C1 C2 1.387(4)
C1 H1A 0.9500
O2 N7 1.234(3)
N3 C8 1.349(4)
N3 N2 1.350(3)
N3 H3 0.86(4)
C2 C3 1.387(4)
C2 H2A 0.9500
O3 N7 1.228(3)
N2 C6 1.335(3)
C3 C4 1.391(4)
C3 H3A 0.9500
N4 C9 1.339(3)
N4 C13 1.358(3)
O4 N8 1.290(3)
C4 C5 1.389(4)
C4 H4A 0.9500
N6 N5 1.344(3)
N6 C16 1.350(4)
N6 H6 0.91(4)
O5 N8 1.230(3)
C5 C6 1.474(4)
O6 N8 1.241(3)
N5 C14 1.338(3)
C6 C7 1.400(4)
C7 C8 1.373(4)
C7 H7A 0.9500
C8 H8A 0.9500
C9 C10 1.390(4)
C9 H9A 0.9500
C10 C11 1.377(5)
C10 H10A 0.9500
C11 C12 1.381(4)
C11 H11A 0.9500
C12 C13 1.389(4)
C12 H12A 0.9500
C13 C14 1.470(4)
C14 C15 1.403(4)
C15 C16 1.379(4)
C15 H15A 0.9500
C16 H16A 0.9500

loop_
_geom_torsion_atom_site_label_1
_geom_torsion_atom_site_label_2
_geom_torsion_atom_site_label_3
_geom_torsion_atom_site_label_4
_geom_torsion
C5 N1 C1 C2 -0.1(4)
Mn1 N1 C1 C2 -178.1(2)
N1 C1 C2 C3 2.0(4)
C8 N3 N2 C6 -0.5(3)
C8 N3 N2 Mn1 168.3(2)
C1 C2 C3 C4 -1.6(4)
C2 C3 C4 C5 -0.7(4)
C1 N1 C5 C4 -2.3(4)
Mn1 N1 C5 C4 175.84(19)
C1 N1 C5 C6 177.2(2)
Mn1 N1 C5 C6 -4.7(3)
C3 C4 C5 N1 2.7(4)
C3 C4 C5 C6 -176.7(2)
C16 N6 N5 C14 -0.4(3)
C16 N6 N5 Mn1 -166.2(2)
N3 N2 C6 C7 0.2(3)
Mn1 N2 C6 C7 -171.39(17)
N3 N2 C6 C5 -179.4(2)
Mn1 N2 C6 C5 9.0(3)
N1 C5 C6 N2 -2.9(3)
C4 C5 C6 N2 176.5(2)
N1 C5 C6 C7 177.6(3)
C4 C5 C6 C7 -3.0(4)
Mn1 O1 N7 O3 -163.1(2)
Mn1 O1 N7 O2 15.3(3)
N2 C6 C7 C8 0.2(3)
C5 C6 C7 C8 179.8(3)
Mn1 O4 N8 O5 -165.1(2)
Mn1 O4 N8 O6 13.3(3)
N2 N3 C8 C7 0.7(3)
C6 C7 C8 N3 -0.6(3)
C13 N4 C9 C10 -0.3(4)
Mn1 N4 C9 C10 -175.3(2)
N4 C9 C10 C11 0.0(4)
C9 C10 C11 C12 0.3(4)
C10 C11 C12 C13 -0.5(4)
C9 N4 C13 C12 0.1(4)
Mn1 N4 C13 C12 175.6(2)
C9 N4 C13 C14 -179.8(2)
Mn1 N4 C13 C14 -4.4(3)
C11 C12 C13 N4 0.2(4)
C11 C12 C13 C14 -179.8(3)
N6 N5 C14 C15 0.1(3)
Mn1 N5 C14 C15 169.32(18)
N6 N5 C14 C13 179.5(2)
Mn1 N5 C14 C13 -11.3(3)
N4 C13 C14 N5 10.5(4)
C12 C13 C14 N5 -169.5(3)
N4 C13 C14 C15 -170.3(3)
C12 C13 C14 C15 9.8(5)
N5 C14 C15 C16 0.1(3)
C13 C14 C15 C16 -179.2(3)
N5 N6 C16 C15 0.4(3)
C14 C15 C16 N6 -0.3(3)

loop_
_platon_squeeze_void_nr
_platon_squeeze_void_average_x
_platon_squeeze_void_average_y
_platon_squeeze_void_average_z
_platon_squeeze_void_volume
_platon_squeeze_void_count_electrons
_platon_squeeze_void_content
1 0.250 0.004 0.750 258 54 ' '
2 0.750 -0.038 0.250 258 54 ' '
3 0.653 0.126 0.505 16 1 ' '
4 0.153 0.373 0.005 16 1 ' '
5 0.847 0.626 -0.005 16 1 ' '
6 0.347 0.873 0.495 16 1 ' '
